data_4122113
loop_
_publ_author_name
'Tan, Gengwen'
'Szilv\'asi, Tibor'
'Inoue, Shigeyoshi'
'Blom, Burgert'
'Driess, Matthias'

_publ_section_title
;
 An elusive hydridoaluminum(i) complex for facile C-h and C-o bond
 activation of ethers and access to its isolable hydridogallium(i)
 analogue: syntheses, structures, and theoretical studies.
;
_journal_issue 27
_journal_name_full 'Journal of the American Chemical Society'
_journal_page_first 9732
_journal_page_last 9742
_journal_paper_doi 10.1021/ja504448v
_journal_volume 136
_journal_year 2014
_chemical_formula_sum 'C47 H50 B0 Cl F2 Fe Ga N4 O4'
_chemical_formula_weight 933.93
_chemical_name_systematic
; 
 ? 
;
_space_group_IT_number 14
_symmetry_cell_setting monoclinic
_symmetry_space_group_name_Hall '-P 2ybc'
_symmetry_space_group_name_H-M 'P 1 21/c 1'
_atom_sites_solution_hydrogens geom
_atom_sites_solution_primary direct
_atom_sites_solution_secondary difmap
_audit_creation_method
;
CrysAlisPro, Agilent Technologies,
Version 1.171.36.28 (release 01-02-2013 CrysAlis171 .NET)
(compiled Feb  1 2013,16:14:44)
;
_cell_angle_alpha 90.00
_cell_angle_beta 107.1540(10)
_cell_angle_gamma 90.00
_cell_formula_units_Z 4
_cell_length_a 17.14540(10)
_cell_length_b 16.94990(10)
_cell_length_c 16.25140(10)
_cell_measurement_reflns_used 21569
_cell_measurement_temperature 150(2)
_cell_measurement_theta_max 73.8070
_cell_measurement_theta_min 3.8510
_cell_volume 4512.77(5)
_computing_cell_refinement
;
CrysAlisPro, Agilent Technologies,
Version 1.171.36.28 (release 01-02-2013 CrysAlis171 .NET)
(compiled Feb  1 2013,16:14:44)
;
_computing_data_collection
;
CrysAlisPro, Agilent Technologies,
Version 1.171.36.28 (release 01-02-2013 CrysAlis171 .NET)
(compiled Feb  1 2013,16:14:44)
;
_computing_data_reduction
;
CrysAlisPro, Agilent Technologies,
Version 1.171.36.28 (release 01-02-2013 CrysAlis171 .NET)
(compiled Feb  1 2013,16:14:44)
;
_computing_molecular_graphics 'Bruker SHELXTL'
_computing_publication_material 'Bruker SHELXTL'
_computing_structure_refinement 'SHELXL-97 (Sheldrick, 1997)'
_computing_structure_solution 'SHELXS-97 (Sheldrick, 1990)'
_diffrn_ambient_temperature 150(2)
_diffrn_detector_area_resol_mean 5.2717
_diffrn_measured_fraction_theta_full 1.000
_diffrn_measured_fraction_theta_max 1.000
_diffrn_measurement_device_type 'SuperNova, Single source at offset, Atlas'
_diffrn_measurement_method \w
_diffrn_radiation_monochromator mirror
_diffrn_radiation_source 'SuperNova (Cu) X-ray Source'
_diffrn_radiation_type CuK\a
_diffrn_radiation_wavelength 1.54178
_diffrn_reflns_av_R_equivalents 0.0208
_diffrn_reflns_av_sigmaI/netI 0.0169
_diffrn_reflns_limit_h_max 20
_diffrn_reflns_limit_h_min -14
_diffrn_reflns_limit_k_max 20
_diffrn_reflns_limit_k_min -20
_diffrn_reflns_limit_l_max 19
_diffrn_reflns_limit_l_min -19
_diffrn_reflns_number 31438
_diffrn_reflns_theta_full 67.50
_diffrn_reflns_theta_max 67.50
_diffrn_reflns_theta_min 3.75
_diffrn_standards_number 33589
_exptl_absorpt_coefficient_mu 4.307
_exptl_absorpt_correction_T_max 0.6851
_exptl_absorpt_correction_T_min 0.6044
_exptl_absorpt_correction_type multi-scan
_exptl_absorpt_process_details
;
CrysAlisPro, Agilent Technologies,
Version 1.171.36.28 (release 01-02-2013 CrysAlis171 .NET)
(compiled Feb  1 2013,16:14:44)
Empirical absorption correction using spherical harmonics,
 implemented in SCALE3 ABSPACK scaling algorithm.
;
_exptl_crystal_colour colorless
_exptl_crystal_density_diffrn 1.375
_exptl_crystal_density_method 'not measured'
_exptl_crystal_description block
_exptl_crystal_F_000 1936
_exptl_crystal_size_max 0.13
_exptl_crystal_size_mid 0.12
_exptl_crystal_size_min 0.10
_refine_diff_density_max 0.847
_refine_diff_density_min -0.591
_refine_diff_density_rms 0.053
_refine_ls_extinction_method none
_refine_ls_goodness_of_fit_ref 1.033
_refine_ls_hydrogen_treatment constr
_refine_ls_matrix_type full
_refine_ls_number_parameters 577
_refine_ls_number_reflns 8127
_refine_ls_number_restraints 122
_refine_ls_restrained_S_all 1.038
_refine_ls_R_factor_all 0.0331
_refine_ls_R_factor_gt 0.0310
_refine_ls_shift/su_max 0.001
_refine_ls_shift/su_mean 0.000
_refine_ls_structure_factor_coef Fsqd
_refine_ls_weighting_details 'calc w=1/[\s^2^(Fo^2^)+(0.0520P)^2^+3.0347P] where P=(Fo^2^+2Fc^2^)/3'
_refine_ls_weighting_scheme calc
_refine_ls_wR_factor_gt 0.0864
_refine_ls_wR_factor_ref 0.0897
_reflns_number_gt 7685
_reflns_number_total 8127
_reflns_threshold_expression >2sigma(I)
_cod_data_source_file ja504448v_si_002.cif
_cod_data_source_block compound8
_cod_depositor_comments
;
The following automatic conversions were performed:

'_symmetry_cell_setting' value 'Monoclinic' changed to 'monoclinic'
according to
/usr/data/users/saulius/crontab/automatic-downloads/rss-feeds/ACS/lib/dictionaries/cif_core.dic
dictionary named 'cif_core.dic' version 2.4.2 from 2011-04-26.

Automatic conversion script
Id: cif_fix_values 2281 2013-09-26 08:29:07Z andrius 

 Adding full bibliography for 4122109--4122114.cif.
;
_cod_original_sg_symbol_H-M P2(1)/c
_cod_database_code 4122113

loop_
_symmetry_equiv_pos_as_xyz
'x, y, z'
'-x, y+1/2, -z+1/2'
'-x, -y, -z'
'x, -y-1/2, z-1/2'

loop_
_atom_site_label
_atom_site_type_symbol
_atom_site_fract_x
_atom_site_fract_y
_atom_site_fract_z
_atom_site_U_iso_or_equiv
_atom_site_adp_type
_atom_site_occupancy
_atom_site_symmetry_multiplicity
_atom_site_calc_flag
_atom_site_refinement_flags
_atom_site_disorder_assembly
_atom_site_disorder_group
Ga1 Ga 0.231849(13) 0.692050(13) 0.000231(13) 0.02001(8) Uani 1 1 d . . .
Cl1 Cl 0.24987(3) 0.77707(3) -0.09862(3) 0.02709(11) Uani 1 1 d . . .
Fe1 Fe 0.229158(18) 0.557255(18) -0.035354(19) 0.02366(9) Uani 1 1 d . . .
O1 O 0.37518(9) 0.59256(10) -0.08669(10) 0.0372(4) Uani 1 1 d . . .
O2 O 0.23466(12) 0.38684(10) -0.06298(13) 0.0514(5) Uani 1 1 d . . .
O3 O 0.09978(10) 0.59890(11) -0.19150(10) 0.0438(4) Uani 1 1 d . . .
O4 O 0.21935(14) 0.55875(10) 0.14146(11) 0.0542(5) Uani 1 1 d . . .
N1 N 0.39787(10) 0.74232(10) 0.13657(10) 0.0237(3) Uani 1 1 d . . .
N2 N 0.29378(10) 0.75631(9) 0.18178(10) 0.0229(3) Uani 1 1 d . . .
N3 N 0.14986(10) 0.77868(10) 0.11401(10) 0.0240(3) Uani 1 1 d . . .
N4 N 0.07123(10) 0.79036(10) -0.01446(10) 0.0239(3) Uani 1 1 d . . .
C1 C 0.42551(13) 0.77237(13) 0.21971(13) 0.0302(4) Uani 1 1 d . . .
H1 H 0.4805 0.7844 0.2506 0.036 Uiso 1 1 calc R . .
C2 C 0.35999(12) 0.78125(12) 0.24821(12) 0.0280(4) Uani 1 1 d . . .
H2 H 0.3593 0.8007 0.3028 0.034 Uiso 1 1 calc R . .
C3 C 0.31634(11) 0.73194(11) 0.11277(11) 0.0213(4) Uani 1 1 d . . .
C4 C 0.21135(12) 0.74840(13) 0.18918(12) 0.0269(4) Uani 1 1 d . . .
H4A H 0.2001 0.6920 0.1969 0.032 Uiso 1 1 calc R . .
H4B H 0.2078 0.7773 0.2409 0.032 Uiso 1 1 calc R . .
C5 C 0.08845(13) 0.82992(13) 0.11834(13) 0.0311(4) Uani 1 1 d . . .
H5 H 0.0823 0.8548 0.1684 0.037 Uiso 1 1 calc R . .
C6 C 0.03952(13) 0.83732(14) 0.03789(13) 0.0333(5) Uani 1 1 d . . .
H6 H -0.0083 0.8689 0.0198 0.040 Uiso 1 1 calc R . .
C7 C 0.13993(11) 0.75402(11) 0.03216(11) 0.0210(4) Uani 1 1 d . . .
C8 C 0.45268(12) 0.71827(12) 0.08759(12) 0.0256(4) Uani 1 1 d . . .
C9 C 0.48926(12) 0.64380(13) 0.10546(13) 0.0297(4) Uani 1 1 d . . .
C10 C 0.54355(14) 0.62244(14) 0.06042(15) 0.0363(5) Uani 1 1 d . . .
H10 H 0.5700 0.5726 0.0710 0.044 Uiso 1 1 calc R . .
C11 C 0.55951(14) 0.67292(15) 0.00029(15) 0.0377(5) Uani 1 1 d . . .
H11 H 0.5961 0.6570 -0.0306 0.045 Uiso 1 1 calc R . .
C12 C 0.52273(14) 0.74630(14) -0.01523(14) 0.0357(5) Uani 1 1 d . . .
H12 H 0.5345 0.7801 -0.0566 0.043 Uiso 1 1 calc R . .
C13 C 0.46862(12) 0.77148(13) 0.02879(13) 0.0294(4) Uani 1 1 d . . .
C14 C 0.43282(15) 0.85417(13) 0.01716(15) 0.0355(5) Uani 1 1 d . . .
H14 H 0.3774 0.8514 0.0255 0.043 Uiso 1 1 calc R . .
C15 C 0.48509(19) 0.91012(16) 0.08571(19) 0.0536(7) Uani 1 1 d . . .
H15A H 0.4889 0.8896 0.1432 0.080 Uiso 1 1 calc R . .
H15B H 0.4598 0.9625 0.0788 0.080 Uiso 1 1 calc R . .
H15C H 0.5399 0.9139 0.0789 0.080 Uiso 1 1 calc R . .
C16 C 0.42300(18) 0.88842(15) -0.07253(17) 0.0465(6) Uani 1 1 d . . .
H16A H 0.4770 0.8978 -0.0798 0.070 Uiso 1 1 calc R . .
H16B H 0.3930 0.9383 -0.0788 0.070 Uiso 1 1 calc R . .
H16C H 0.3927 0.8510 -0.1164 0.070 Uiso 1 1 calc R . .
C17 C 0.47405(14) 0.58875(14) 0.17321(15) 0.0366(5) Uani 1 1 d . . .
H17 H 0.4241 0.6076 0.1870 0.044 Uiso 1 1 calc R . .
C18 C 0.54544(18) 0.59206(18) 0.25590(17) 0.0547(7) Uani 1 1 d . . .
H18A H 0.5958 0.5765 0.2434 0.082 Uiso 1 1 calc R . .
H18B H 0.5351 0.5559 0.2985 0.082 Uiso 1 1 calc R . .
H18C H 0.5512 0.6459 0.2788 0.082 Uiso 1 1 calc R . .
C19 C 0.45913(16) 0.50324(14) 0.14163(17) 0.0448(6) Uani 1 1 d . . .
H19A H 0.4130 0.5015 0.0889 0.067 Uiso 1 1 calc R . .
H19B H 0.4467 0.4709 0.1861 0.067 Uiso 1 1 calc R . .
H19C H 0.5081 0.4827 0.1297 0.067 Uiso 1 1 calc R . .
C20 C 0.02847(12) 0.78029(12) -0.10572(12) 0.0267(4) Uani 1 1 d . . .
C21 C -0.02035(12) 0.71324(13) -0.13007(13) 0.0310(4) Uani 1 1 d . . .
C22 C -0.06708(14) 0.70925(16) -0.21638(15) 0.0408(5) Uani 1 1 d . . .
H22 H -0.1011 0.6647 -0.2361 0.049 Uiso 1 1 calc R . .
C23 C -0.06483(16) 0.76847(17) -0.27336(14) 0.0467(6) Uani 1 1 d . . .
H23 H -0.0976 0.7644 -0.3316 0.056 Uiso 1 1 calc R . .
C24 C -0.01572(15) 0.83359(16) -0.24734(14) 0.0421(6) Uani 1 1 d . . .
H24 H -0.0145 0.8735 -0.2880 0.051 Uiso 1 1 calc R . .
C25 C 0.03242(13) 0.84181(13) -0.16168(13) 0.0315(4) Uani 1 1 d . . .
C26 C 0.08265(14) 0.91605(13) -0.13267(15) 0.0355(5) Uani 1 1 d . . .
H26 H 0.1220 0.9058 -0.0746 0.043 Uiso 1 1 calc R . .
C27 C 0.13153(17) 0.94014(15) -0.19361(17) 0.0461(6) Uani 1 1 d . . .
H27A H 0.1674 0.8966 -0.1988 0.069 Uiso 1 1 calc R . .
H27B H 0.1645 0.9868 -0.1706 0.069 Uiso 1 1 calc R . .
H27C H 0.0940 0.9524 -0.2504 0.069 Uiso 1 1 calc R . .
C28 C 0.02732(18) 0.98518(16) -0.1243(2) 0.0527(7) Uani 1 1 d . . .
H28A H -0.0120 0.9961 -0.1805 0.079 Uiso 1 1 calc R . .
H28B H 0.0608 1.0322 -0.1040 0.079 Uiso 1 1 calc R . .
H28C H -0.0021 0.9713 -0.0830 0.079 Uiso 1 1 calc R . .
C29 C -0.02543(14) 0.64918(14) -0.06623(15) 0.0377(5) Uani 1 1 d . . .
H29 H 0.0305 0.6417 -0.0255 0.045 Uiso 1 1 calc R . .
C30 C -0.05437(17) 0.56939(16) -0.10795(19) 0.0509(7) Uani 1 1 d . . .
H30A H -0.1114 0.5736 -0.1433 0.076 Uiso 1 1 calc R . .
H30B H -0.0497 0.5296 -0.0630 0.076 Uiso 1 1 calc R . .
H30C H -0.0205 0.5538 -0.1444 0.076 Uiso 1 1 calc R . .
C31 C -0.0819(2) 0.6740(2) -0.01344(19) 0.0598(8) Uani 1 1 d . . .
H31A H -0.0609 0.7224 0.0185 0.090 Uiso 1 1 calc R . .
H31B H -0.0841 0.6319 0.0271 0.090 Uiso 1 1 calc R . .
H31C H -0.1368 0.6837 -0.0522 0.090 Uiso 1 1 calc R . .
C32 C 0.31968(13) 0.57933(12) -0.06221(13) 0.0283(4) Uani 1 1 d . . .
C33 C 0.23163(14) 0.45354(13) -0.05165(15) 0.0335(5) Uani 1 1 d . . .
C34 C 0.14828(13) 0.58241(13) -0.12756(13) 0.0313(4) Uani 1 1 d . . .
C35 C 0.22246(15) 0.55633(12) 0.07064(15) 0.0348(5) Uani 1 1 d . . .
C61 C 0.8003(2) 0.9172(2) 0.9349(2) 0.0672(9) Uani 1 1 d . . .
C62 C 0.8211(2) 0.9003(2) 0.8620(2) 0.0705(9) Uani 1 1 d . . .
H62 H 0.8502 0.8536 0.8576 0.085 Uiso 1 1 calc R . .
C63 C 0.7984(2) 0.9536(2) 0.7952(2) 0.0646(9) Uani 1 1 d . . .
H63 H 0.8129 0.9438 0.7440 0.078 Uiso 1 1 calc R . .
C64 C 0.7559(2) 1.0196(2) 0.8010(2) 0.0632(8) Uani 1 1 d . . .
H64 H 0.7407 1.0553 0.7539 0.076 Uiso 1 1 calc R . .
C65 C 0.7344(2) 1.0355(2) 0.8745(2) 0.0669(9) Uani 1 1 d . . .
H65 H 0.7046 1.0818 0.8787 0.080 Uiso 1 1 calc R . .
C66 C 0.7572(2) 0.9824(2) 0.9425(2) 0.0654(8) Uani 1 1 d . . .
H66 H 0.7428 0.9916 0.9938 0.079 Uiso 1 1 calc R . .
F2 F 0.82617(19) 0.87009(17) 1.00253(17) 0.1133(9) Uani 1 1 d . . .
C51 C 0.31749(17) 0.29269(16) 0.19582(14) 0.087(3) Uani 0.493(6) 1 d PGDU A 2
H51 H 0.3253 0.2664 0.1472 0.105 Uiso 0.493(6) 1 calc PR A 2
C52 C 0.31277(18) 0.24944(12) 0.26687(17) 0.077(3) Uani 0.493(6) 1 d PGDU A 2
H52 H 0.3174 0.1936 0.2669 0.092 Uiso 0.493(6) 1 calc PR A 2
C53 C 0.30130(17) 0.28791(12) 0.33794(15) 0.060(2) Uani 0.493(6) 1 d PGDU A 2
H53 H 0.2981 0.2584 0.3865 0.072 Uiso 0.493(6) 1 calc PR A 2
C54 C 0.29454(16) 0.36964(13) 0.33797(13) 0.075(3) Uani 0.493(6) 1 d PGDU A 2
C55 C 0.2993(2) 0.41288(12) 0.26692(16) 0.073(3) Uani 0.493(6) 1 d PGDU A 2
H55 H 0.2946 0.4687 0.2669 0.087 Uiso 0.493(6) 1 calc PR A 2
C56 C 0.3107(2) 0.37441(16) 0.19585(14) 0.060(2) Uani 0.493(6) 1 d PGDU A 2
H56 H 0.3140 0.4040 0.1473 0.073 Uiso 0.493(6) 1 calc PR A 2
F1 F 0.3033(2) 0.41542(17) 0.40389(16) 0.099(2) Uani 0.493(6) 1 d PGDU A 2
C51A C 0.30362(17) 0.27800(15) 0.20802(15) 0.074(2) Uani 0.507(6) 1 d PGDU A 1
C52A C 0.29973(19) 0.24356(11) 0.28434(18) 0.0559(18) Uani 0.507(6) 1 d PGDU A 1
H52A H 0.3048 0.1880 0.2916 0.067 Uiso 0.507(6) 1 calc PR A 1
C53A C 0.28848(18) 0.29043(14) 0.35010(16) 0.0456(17) Uani 0.507(6) 1 d PGDU A 1
H53A H 0.2858 0.2669 0.4023 0.055 Uiso 0.507(6) 1 calc PR A 1
C54A C 0.28111(16) 0.37175(13) 0.33954(13) 0.087(3) Uani 0.507(6) 1 d PGDU A 1
H54A H 0.2734 0.4038 0.3845 0.104 Uiso 0.507(6) 1 calc PR A 1
C55A C 0.28499(19) 0.40619(12) 0.26322(15) 0.071(3) Uani 0.507(6) 1 d PGDU A 1
H55A H 0.2800 0.4618 0.2560 0.085 Uiso 0.507(6) 1 calc PR A 1
C56A C 0.29624(18) 0.35932(16) 0.19746(13) 0.058(2) Uani 0.507(6) 1 d PGDU A 1
H56A H 0.2989 0.3829 0.1453 0.070 Uiso 0.507(6) 1 calc PR A 1
F1A F 0.3449(2) 0.2612(2) 0.15071(18) 0.134(3) Uani 0.507(6) 1 d PGDU A 1

loop_
_atom_site_aniso_label
_atom_site_aniso_U_11
_atom_site_aniso_U_22
_atom_site_aniso_U_33
_atom_site_aniso_U_23
_atom_site_aniso_U_13
_atom_site_aniso_U_12
Ga1 0.02376(13) 0.02135(13) 0.01570(12) -0.00096(8) 0.00705(9) 0.00226(8)
Cl1 0.0347(2) 0.0306(2) 0.0181(2) 0.00298(17) 0.01104(18) 0.00081(19)
Fe1 0.02796(17) 0.02099(16) 0.02291(17) -0.00151(11) 0.00886(13) 0.00116(12)
O1 0.0335(8) 0.0445(9) 0.0381(8) -0.0004(7) 0.0173(7) 0.0013(7)
O2 0.0661(12) 0.0265(9) 0.0699(12) -0.0076(8) 0.0328(10) 0.0003(8)
O3 0.0430(9) 0.0595(11) 0.0249(8) 0.0000(7) 0.0042(7) 0.0097(8)
O4 0.0988(16) 0.0406(10) 0.0323(9) 0.0022(7) 0.0331(10) -0.0085(9)
N1 0.0253(8) 0.0249(8) 0.0215(8) -0.0029(6) 0.0078(6) 0.0002(6)
N2 0.0264(8) 0.0257(8) 0.0166(7) 0.0004(6) 0.0063(6) 0.0028(6)
N3 0.0260(8) 0.0286(8) 0.0187(7) -0.0020(6) 0.0086(6) 0.0028(7)
N4 0.0249(8) 0.0281(8) 0.0195(8) -0.0021(6) 0.0077(6) 0.0049(7)
C1 0.0294(10) 0.0346(11) 0.0234(10) -0.0071(8) 0.0030(8) -0.0012(8)
C2 0.0328(10) 0.0310(10) 0.0185(9) -0.0032(8) 0.0051(8) 0.0021(8)
C3 0.0260(9) 0.0200(9) 0.0180(8) 0.0016(7) 0.0068(7) 0.0022(7)
C4 0.0290(10) 0.0380(11) 0.0152(8) 0.0017(8) 0.0088(7) 0.0033(8)
C5 0.0313(10) 0.0382(11) 0.0264(10) -0.0077(9) 0.0127(8) 0.0068(9)
C6 0.0321(11) 0.0397(12) 0.0285(10) -0.0055(9) 0.0099(9) 0.0131(9)
C7 0.0244(9) 0.0232(9) 0.0167(8) 0.0006(7) 0.0080(7) 0.0007(7)
C8 0.0223(9) 0.0308(10) 0.0245(9) -0.0056(8) 0.0080(8) -0.0019(8)
C9 0.0262(10) 0.0340(11) 0.0286(10) -0.0021(9) 0.0076(8) 0.0022(8)
C10 0.0315(11) 0.0406(12) 0.0384(12) -0.0025(10) 0.0127(9) 0.0068(9)
C11 0.0319(11) 0.0478(13) 0.0382(12) -0.0090(10) 0.0179(10) -0.0012(10)
C12 0.0385(12) 0.0392(12) 0.0345(11) -0.0044(9) 0.0186(10) -0.0096(10)
C13 0.0287(10) 0.0316(11) 0.0290(10) -0.0071(8) 0.0104(8) -0.0080(8)
C14 0.0451(12) 0.0249(10) 0.0408(12) -0.0040(9) 0.0195(10) -0.0083(9)
C15 0.0689(18) 0.0350(14) 0.0590(17) -0.0157(12) 0.0218(14) -0.0191(12)
C16 0.0633(16) 0.0323(12) 0.0519(15) 0.0054(11) 0.0294(13) -0.0069(11)
C17 0.0377(12) 0.0379(12) 0.0377(12) 0.0071(10) 0.0166(10) 0.0126(10)
C18 0.0629(17) 0.0613(18) 0.0372(13) 0.0097(12) 0.0104(12) 0.0127(14)
C19 0.0473(14) 0.0368(13) 0.0521(15) 0.0100(11) 0.0177(12) 0.0078(11)
C20 0.0255(9) 0.0357(11) 0.0184(9) -0.0016(8) 0.0058(8) 0.0092(8)
C21 0.0261(10) 0.0395(12) 0.0264(10) -0.0039(9) 0.0062(8) 0.0045(9)
C22 0.0344(12) 0.0528(14) 0.0301(11) -0.0082(10) 0.0018(9) -0.0007(10)
C23 0.0442(14) 0.0676(17) 0.0212(11) -0.0008(11) -0.0013(10) 0.0061(12)
C24 0.0472(14) 0.0537(15) 0.0244(11) 0.0086(10) 0.0088(10) 0.0126(11)
C25 0.0339(11) 0.0373(12) 0.0245(10) 0.0031(9) 0.0103(8) 0.0116(9)
C26 0.0430(12) 0.0323(11) 0.0337(11) 0.0047(9) 0.0154(10) 0.0090(10)
C27 0.0590(16) 0.0386(13) 0.0467(14) 0.0149(11) 0.0251(12) 0.0102(11)
C28 0.0604(16) 0.0404(14) 0.0619(17) -0.0011(12) 0.0249(14) 0.0142(12)
C29 0.0346(11) 0.0407(13) 0.0337(11) -0.0005(10) 0.0036(9) -0.0062(10)
C30 0.0470(15) 0.0468(15) 0.0570(16) -0.0069(12) 0.0125(12) -0.0151(12)
C31 0.076(2) 0.0662(19) 0.0476(16) -0.0046(14) 0.0347(15) -0.0165(16)
C32 0.0348(11) 0.0236(10) 0.0250(10) -0.0014(8) 0.0067(8) 0.0044(8)
C33 0.0356(12) 0.0303(12) 0.0374(11) -0.0010(9) 0.0152(9) 0.0009(9)
C34 0.0373(11) 0.0310(11) 0.0280(11) -0.0054(9) 0.0134(9) 0.0018(9)
C35 0.0469(13) 0.0245(10) 0.0352(12) 0.0015(9) 0.0154(10) -0.0029(9)
C61 0.0609(18) 0.093(3) 0.0459(16) 0.0183(16) 0.0128(14) 0.0146(17)
C62 0.0556(18) 0.094(3) 0.063(2) -0.0018(18) 0.0202(15) 0.0164(17)
C63 0.0583(18) 0.093(3) 0.0455(16) -0.0049(16) 0.0204(14) -0.0133(17)
C64 0.0611(18) 0.072(2) 0.0574(18) 0.0021(15) 0.0184(15) -0.0160(16)
C65 0.071(2) 0.076(2) 0.0581(18) 0.0048(16) 0.0264(16) -0.0180(17)
C66 0.071(2) 0.081(2) 0.0524(17) -0.0011(16) 0.0305(15) 0.0008(17)
F2 0.135(2) 0.114(2) 0.0947(17) 0.0374(15) 0.0409(16) 0.0417(17)
C51 0.083(5) 0.082(5) 0.125(7) 0.058(5) 0.074(6) 0.034(5)
C52 0.075(5) 0.056(4) 0.119(7) 0.036(4) 0.059(5) 0.002(4)
C53 0.029(3) 0.081(5) 0.069(5) 0.042(4) 0.015(4) 0.008(3)
C54 0.079(6) 0.078(6) 0.063(6) 0.019(5) 0.013(5) 0.034(5)
C55 0.064(5) 0.069(6) 0.068(5) 0.022(4) -0.006(4) -0.008(4)
C56 0.026(3) 0.068(4) 0.083(5) 0.038(3) 0.011(3) -0.017(3)
F1 0.118(4) 0.116(4) 0.073(3) -0.007(3) 0.044(3) 0.033(3)
C51A 0.089(5) 0.092(5) 0.062(4) 0.030(4) 0.052(4) 0.019(4)
C52A 0.073(4) 0.048(4) 0.049(3) 0.016(3) 0.022(3) 0.013(3)
C53A 0.030(3) 0.058(4) 0.053(4) 0.014(3) 0.017(3) 0.003(3)
C54A 0.111(7) 0.050(5) 0.066(6) 0.005(5) -0.027(5) -0.012(5)
C55A 0.073(5) 0.041(4) 0.076(6) 0.020(4) -0.015(4) -0.018(4)
C56A 0.029(3) 0.075(4) 0.075(5) 0.036(3) 0.020(3) -0.014(3)
F1A 0.193(6) 0.129(5) 0.116(4) 0.032(3) 0.101(4) 0.079(5)

loop_
_atom_type_symbol
_atom_type_description
_atom_type_scat_dispersion_real
_atom_type_scat_dispersion_imag
_atom_type_scat_source
C C 0.0181 0.0091 'International Tables Vol C Tables 4.2.6.8 and 6.1.1.4'
H H 0.0000 0.0000 'International Tables Vol C Tables 4.2.6.8 and 6.1.1.4'
B B 0.0090 0.0039 'International Tables Vol C Tables 4.2.6.8 and 6.1.1.4'
N N 0.0311 0.0180 'International Tables Vol C Tables 4.2.6.8 and 6.1.1.4'
O O 0.0492 0.0322 'International Tables Vol C Tables 4.2.6.8 and 6.1.1.4'
F F 0.0727 0.0534 'International Tables Vol C Tables 4.2.6.8 and 6.1.1.4'
Fe Fe -1.1336 3.1974 'International Tables Vol C Tables 4.2.6.8 and 6.1.1.4'
Ga Ga -1.2846 0.7763 'International Tables Vol C Tables 4.2.6.8 and 6.1.1.4'
Cl Cl 0.3639 0.7018 'International Tables Vol C Tables 4.2.6.8 and 6.1.1.4'

loop_
_geom_angle_atom_site_label_1
_geom_angle_atom_site_label_2
_geom_angle_atom_site_label_3
_geom_angle
C3 Ga1 C7 89.94(7)
C3 Ga1 Cl1 102.30(5)
C7 Ga1 Cl1 97.38(5)
C3 Ga1 Fe1 119.27(5)
C7 Ga1 Fe1 126.10(5)
Cl1 Ga1 Fe1 116.349(16)
C35 Fe1 C34 124.79(11)
C35 Fe1 C32 123.90(10)
C34 Fe1 C32 105.39(10)
C35 Fe1 C33 98.52(10)
C34 Fe1 C33 99.16(10)
C32 Fe1 C33 96.37(10)
C35 Fe1 Ga1 76.72(7)
C34 Fe1 Ga1 85.86(7)
C32 Fe1 Ga1 84.28(7)
C33 Fe1 Ga1 174.54(8)
C3 N1 C1 110.76(16)
C3 N1 C8 126.02(16)
C1 N1 C8 122.92(16)
C3 N2 C2 111.76(16)
C3 N2 C4 124.08(16)
C2 N2 C4 123.78(16)
C7 N3 C5 111.49(16)
C7 N3 C4 124.49(16)
C5 N3 C4 123.65(16)
C7 N4 C6 110.68(16)
C7 N4 C20 127.78(16)
C6 N4 C20 121.37(16)
C2 C1 N1 107.22(17)
C2 C1 H1 126.4
N1 C1 H1 126.4
C1 C2 N2 105.90(17)
C1 C2 H2 127.0
N2 C2 H2 127.0
N1 C3 N2 104.36(15)
N1 C3 Ga1 133.51(14)
N2 C3 Ga1 122.11(13)
N3 C4 N2 112.25(15)
N3 C4 H4A 109.2
N2 C4 H4A 109.2
N3 C4 H4B 109.2
N2 C4 H4B 109.2
H4A C4 H4B 107.9
C6 C5 N3 106.10(17)
C6 C5 H5 127.0
N3 C5 H5 127.0
C5 C6 N4 107.45(18)
C5 C6 H6 126.3
N4 C6 H6 126.3
N4 C7 N3 104.27(16)
N4 C7 Ga1 133.70(13)
N3 C7 Ga1 120.96(13)
C13 C8 C9 123.84(19)
C13 C8 N1 118.71(18)
C9 C8 N1 117.38(18)
C10 C9 C8 117.0(2)
C10 C9 C17 120.3(2)
C8 C9 C17 122.70(18)
C11 C10 C9 120.8(2)
C11 C10 H10 119.6
C9 C10 H10 119.6
C12 C11 C10 120.6(2)
C12 C11 H11 119.7
C10 C11 H11 119.7
C11 C12 C13 121.2(2)
C11 C12 H12 119.4
C13 C12 H12 119.4
C12 C13 C8 116.5(2)
C12 C13 C14 121.6(2)
C8 C13 C14 121.79(18)
C13 C14 C16 113.27(19)
C13 C14 C15 110.6(2)
C16 C14 C15 109.5(2)
C13 C14 H14 107.8
C16 C14 H14 107.8
C15 C14 H14 107.8
C14 C15 H15A 109.5
C14 C15 H15B 109.5
H15A C15 H15B 109.5
C14 C15 H15C 109.5
H15A C15 H15C 109.5
H15B C15 H15C 109.5
C14 C16 H16A 109.5
C14 C16 H16B 109.5
H16A C16 H16B 109.5
C14 C16 H16C 109.5
H16A C16 H16C 109.5
H16B C16 H16C 109.5
C9 C17 C18 110.5(2)
C9 C17 C19 112.61(19)
C18 C17 C19 109.9(2)
C9 C17 H17 107.9
C18 C17 H17 107.9
C19 C17 H17 107.9
C17 C18 H18A 109.5
C17 C18 H18B 109.5
H18A C18 H18B 109.5
C17 C18 H18C 109.5
H18A C18 H18C 109.5
H18B C18 H18C 109.5
C17 C19 H19A 109.5
C17 C19 H19B 109.5
H19A C19 H19B 109.5
C17 C19 H19C 109.5
H19A C19 H19C 109.5
H19B C19 H19C 109.5
C21 C20 C25 124.20(19)
C21 C20 N4 117.56(18)
C25 C20 N4 117.92(19)
C22 C21 C20 116.2(2)
C22 C21 C29 121.2(2)
C20 C21 C29 122.48(18)
C23 C22 C21 121.3(2)
C23 C22 H22 119.3
C21 C22 H22 119.3
C22 C23 C24 121.0(2)
C22 C23 H23 119.5
C24 C23 H23 119.5
C23 C24 C25 120.9(2)
C23 C24 H24 119.6
C25 C24 H24 119.6
C20 C25 C24 116.4(2)
C20 C25 C26 123.20(19)
C24 C25 C26 120.3(2)
C25 C26 C27 112.88(19)
C25 C26 C28 110.5(2)
C27 C26 C28 108.9(2)
C25 C26 H26 108.1
C27 C26 H26 108.1
C28 C26 H26 108.1
C26 C27 H27A 109.5
C26 C27 H27B 109.5
H27A C27 H27B 109.5
C26 C27 H27C 109.5
H27A C27 H27C 109.5
H27B C27 H27C 109.5
C26 C28 H28A 109.5
C26 C28 H28B 109.5
H28A C28 H28B 109.5
C26 C28 H28C 109.5
H28A C28 H28C 109.5
H28B C28 H28C 109.5
C21 C29 C30 113.9(2)
C21 C29 C31 111.0(2)
C30 C29 C31 108.4(2)
C21 C29 H29 107.8
C30 C29 H29 107.8
C31 C29 H29 107.8
C29 C30 H30A 109.5
C29 C30 H30B 109.5
H30A C30 H30B 109.5
C29 C30 H30C 109.5
H30A C30 H30C 109.5
H30B C30 H30C 109.5
C29 C31 H31A 109.5
C29 C31 H31B 109.5
H31A C31 H31B 109.5
C29 C31 H31C 109.5
H31A C31 H31C 109.5
H31B C31 H31C 109.5
O1 C32 Fe1 174.38(18)
O2 C33 Fe1 178.4(2)
O3 C34 Fe1 174.62(19)
O4 C35 Fe1 177.3(2)
F2 C61 C66 118.3(3)
F2 C61 C62 119.0(3)
C66 C61 C62 122.6(3)
C61 C62 C63 117.5(3)
C61 C62 H62 121.2
C63 C62 H62 121.2
C64 C63 C62 121.3(3)
C64 C63 H63 119.3
C62 C63 H63 119.3
C63 C64 C65 120.6(3)
C63 C64 H64 119.7
C65 C64 H64 119.7
C64 C65 C66 118.6(4)
C64 C65 H65 120.7
C66 C65 H65 120.7
C61 C66 C65 119.3(3)
C61 C66 H66 120.3
C65 C66 H66 120.3
C52 C51 C56 120.0
C52 C51 H51 120.0
C56 C51 H51 120.0
C53 C52 C51 120.0
C53 C52 H52 120.0
C51 C52 H52 120.0
C52 C53 C54 120.0
C52 C53 H53 120.0
C54 C53 H53 120.0
F1 C54 C55 110.5
F1 C54 C53 127.4
C55 C54 C53 120.0
C56 C55 C54 120.0
C56 C55 H55 120.0
C54 C55 H55 120.0
C55 C56 C51 120.0
C55 C56 H56 120.0
C51 C56 H56 120.0
F1A C51A C52A 134.2
F1A C51A C56A 99.8
C52A C51A C56A 120.0
C53A C52A C51A 120.0
C53A C52A H52A 120.0
C51A C52A H52A 120.0
C52A C53A C54A 120.0
C52A C53A H53A 120.0
C54A C53A H53A 120.0
C55A C54A C53A 120.0
C55A C54A H54A 120.0
C53A C54A H54A 120.0
C56A C55A C54A 120.0
C56A C55A H55A 120.0
C54A C55A H55A 120.0
C55A C56A C51A 120.0
C55A C56A H56A 120.0
C51A C56A H56A 120.0

loop_
_geom_bond_atom_site_label_1
_geom_bond_atom_site_label_2
_geom_bond_distance
Ga1 C3 2.0827(18)
Ga1 C7 2.0829(18)
Ga1 Cl1 2.2463(5)
Ga1 Fe1 2.3539(4)
Fe1 C35 1.760(2)
Fe1 C34 1.768(2)
Fe1 C32 1.772(2)
Fe1 C33 1.780(2)
O1 C32 1.156(3)
O2 C33 1.149(3)
O3 C34 1.157(3)
O4 C35 1.168(3)
N1 C3 1.347(2)
N1 C1 1.390(2)
N1 C8 1.458(2)
N2 C3 1.354(2)
N2 C2 1.382(3)
N2 C4 1.460(3)
N3 C7 1.356(2)
N3 C5 1.383(3)
N3 C4 1.452(2)
N4 C7 1.347(2)
N4 C6 1.388(3)
N4 C20 1.458(2)
C1 C2 1.344(3)
C1 H1 0.9500
C2 H2 0.9500
C4 H4A 0.9900
C4 H4B 0.9900
C5 C6 1.335(3)
C5 H5 0.9500
C6 H6 0.9500
C8 C13 1.398(3)
C8 C9 1.401(3)
C9 C10 1.391(3)
C9 C17 1.523(3)
C10 C11 1.385(3)
C10 H10 0.9500
C11 C12 1.384(3)
C11 H11 0.9500
C12 C13 1.395(3)
C12 H12 0.9500
C13 C14 1.520(3)
C14 C16 1.531(3)
C14 C15 1.535(3)
C14 H14 1.0000
C15 H15A 0.9800
C15 H15B 0.9800
C15 H15C 0.9800
C16 H16A 0.9800
C16 H16B 0.9800
C16 H16C 0.9800
C17 C18 1.529(4)
C17 C19 1.534(3)
C17 H17 1.0000
C18 H18A 0.9800
C18 H18B 0.9800
C18 H18C 0.9800
C19 H19A 0.9800
C19 H19B 0.9800
C19 H19C 0.9800
C20 C21 1.398(3)
C20 C25 1.398(3)
C21 C22 1.397(3)
C21 C29 1.522(3)
C22 C23 1.374(4)
C22 H22 0.9500
C23 C24 1.377(4)
C23 H23 0.9500
C24 C25 1.400(3)
C24 H24 0.9500
C25 C26 1.519(3)
C26 C27 1.530(3)
C26 C28 1.539(3)
C26 H26 1.0000
C27 H27A 0.9800
C27 H27B 0.9800
C27 H27C 0.9800
C28 H28A 0.9800
C28 H28B 0.9800
C28 H28C 0.9800
C29 C30 1.528(3)
C29 C31 1.530(4)
C29 H29 1.0000
C30 H30A 0.9800
C30 H30B 0.9800
C30 H30C 0.9800
C31 H31A 0.9800
C31 H31B 0.9800
C31 H31C 0.9800
C61 F2 1.325(4)
C61 C66 1.355(5)
C61 C62 1.364(5)
C62 C63 1.377(5)
C62 H62 0.9500
C63 C64 1.354(5)
C63 H63 0.9500
C64 C65 1.377(5)
C64 H64 0.9500
C65 C66 1.388(5)
C65 H65 0.9500
C66 H66 0.9500
C51 C52 1.3900
C51 C56 1.3900
C51 H51 0.9500
C52 C53 1.3900
C52 H52 0.9500
C53 C54 1.3900
C53 H53 0.9500
C54 F1 1.2952
C54 C55 1.3900
C55 C56 1.3900
C55 H55 0.9500
C56 H56 0.9500
C51A F1A 1.3554
C51A C52A 1.3901
C51A C56A 1.3902
C52A C53A 1.3900
C52A H52A 0.9500
C53A C54A 1.3902
C53A H53A 0.9500
C54A C55A 1.3900
C54A H54A 0.9500
C55A C56A 1.3900
C55A H55A 0.9500
C56A H56A 0.9500
